data_1575041
loop_
_publ_author_name
'Chen, Jing-Hua'
'Luo, Jian-Bin'
'He, Zi-Lin'
'Peng, Qing-Peng'
'Wei, Jun-Hua'
'Zhang, Zhi-Zhong'
'Guo, Xiu-Xian'
'Kuang, Dai-Bin'

_publ_section_title
;
 An anti-thermal-quenching organic--inorganic hybrid manganese-based
 single-crystal scintillator for high-temperature X-ray imaging
;
_journal_issue 21
_journal_name_full 'Chemical Science'
_journal_page_first 9375
_journal_page_last 9384
_journal_paper_doi 10.1039/D4SC08499C
_journal_volume 16
_journal_year 2025
_chemical_formula_moiety 'Br4 Mn, C24 H30 N P'
_chemical_formula_sum 'C24 H30 Br4 Mn N P'
_chemical_formula_weight 738.04
_space_group_crystal_system monoclinic
_space_group_IT_number 14
_space_group_name_Hall '-P 2yn'
_space_group_name_H-M_alt 'P 1 21/n 1'
_atom_sites_solution_hydrogens mixed
_audit_creation_date 2024-08-30
_audit_creation_method
;
Olex2 1.5
(compiled 2023.08.24 svn.re1ec1418 for OlexSys, GUI svn.r6817)
;
_audit_update_record
;
2024-08-30 deposited with the CCDC.	2025-04-15 downloaded from the CCDC.
;
_cell_angle_alpha 90
_cell_angle_beta 101.032(4)
_cell_angle_gamma 90
_cell_formula_units_Z 4
_cell_length_a 13.0107(6)
_cell_length_b 12.3135(7)
_cell_length_c 18.7294(8)
_cell_measurement_reflns_used 2627
_cell_measurement_temperature 472.99(10)
_cell_measurement_theta_max 19.7490
_cell_measurement_theta_min 2.9500
_cell_volume 2945.1(3)
_computing_cell_refinement 'CrysAlisPro 1.171.42.92a (Rigaku OD, 2023)'
_computing_data_collection 'CrysAlisPro 1.171.42.92a (Rigaku OD, 2023)'
_computing_data_reduction 'CrysAlisPro 1.171.42.92a (Rigaku OD, 2023)'
_computing_molecular_graphics 'Olex2 1.5 (Dolomanov et al., 2009)'
_computing_publication_material 'Olex2 1.5 (Dolomanov et al., 2009)'
_computing_structure_refinement 'SHELXL 2019/2 (Sheldrick, 2015)'
_computing_structure_solution 'olex2.solve 1.5 (Bourhis et al., 2015)'
_diffrn_ambient_temperature 473.15
_diffrn_detector_area_resol_mean 5.2913
_diffrn_detector_type AtlasS2
_diffrn_measured_fraction_theta_full 0.999
_diffrn_measured_fraction_theta_max 0.999
_diffrn_measurement_details
;
List of Runs (angles in degrees, time in seconds):

  # Type    Start    End  Width  t~exp~   \w     \q     \k     \f   Frames
#--------------------------------------------------------------------------
  1  \w     66.00 106.00   1.00   25.00    --    0.27  38.00 -90.00   40
  2  \w    -39.00 -13.00   1.00   25.00    --    0.27  77.00 120.00   26
  3  \w    -72.00 -21.00   1.00   25.00    --    0.27  38.00 -90.00   51
  4  \w    -15.00  34.00   1.00   25.00    --  -29.51 -99.00 -30.00   49
  5  \w     84.00 125.00   1.00   25.00    --   30.06  77.00  30.00   41
  6  \w    110.00 136.00   1.00   25.00    --   30.06  77.00 150.00   26
  7  \w    -24.00   3.00   1.00   25.00    --   30.06  77.00-120.00   27
  8  \w    -77.00  91.00   1.00   25.00    --   30.06 -57.00  30.00  168
;
_diffrn_measurement_device 'four-circle diffractometer'
_diffrn_measurement_method '\w scans'
_diffrn_radiation_type MoK\a
_diffrn_radiation_wavelength 0.71073
_diffrn_reflns_av_R_equivalents 0.0566
_diffrn_reflns_av_unetI/netI 0.0956
_diffrn_reflns_Laue_measured_fraction_full 0.999
_diffrn_reflns_Laue_measured_fraction_max 0.999
_diffrn_reflns_limit_h_max 15
_diffrn_reflns_limit_h_min -15
_diffrn_reflns_limit_k_max 14
_diffrn_reflns_limit_k_min -14
_diffrn_reflns_limit_l_max 22
_diffrn_reflns_limit_l_min -22
_diffrn_reflns_number 12215
_diffrn_reflns_point_group_measured_fraction_full 0.999
_diffrn_reflns_point_group_measured_fraction_max 0.999
_diffrn_reflns_theta_full 25.027
_diffrn_reflns_theta_max 25.027
_diffrn_reflns_theta_min 2.298
_exptl_absorpt_coefficient_mu 5.941
_exptl_absorpt_correction_T_max 1.00000
_exptl_absorpt_correction_T_min 0.15706
_exptl_absorpt_correction_type multi-scan
_exptl_absorpt_process_details
;
CrysAlisPro 1.171.42.92a (Rigaku Oxford Diffraction, 2023)
Empirical absorption correction using spherical harmonics,
implemented in SCALE3 ABSPACK scaling algorithm.
;
_exptl_crystal_colour 'clear light colourless'
_exptl_crystal_colour_lustre clear
_exptl_crystal_colour_modifier light
_exptl_crystal_colour_primary colourless
_exptl_crystal_density_diffrn 1.664
_exptl_crystal_description BLOCK
_exptl_crystal_F_000 1444
_exptl_crystal_size_max 0.08
_exptl_crystal_size_mid 0.05
_exptl_crystal_size_min 0.02
_refine_diff_density_max 0.574
_refine_diff_density_min -0.572
_refine_diff_density_rms 0.076
_refine_ls_extinction_method none
_refine_ls_goodness_of_fit_ref 1.008
_refine_ls_hydrogen_treatment mixed
_refine_ls_matrix_type full
_refine_ls_number_parameters 250
_refine_ls_number_reflns 5210
_refine_ls_number_restraints 1
_refine_ls_restrained_S_all 1.008
_refine_ls_R_factor_all 0.1754
_refine_ls_R_factor_gt 0.0688
_refine_ls_shift/su_max 0.000
_refine_ls_shift/su_mean 0.000
_refine_ls_structure_factor_coef Fsqd
_refine_ls_weighting_details 'w=1/[\s^2^(Fo^2^)+(0.0732P)^2^] where P=(Fo^2^+2Fc^2^)/3'
_refine_ls_weighting_scheme calc
_refine_ls_wR_factor_gt 0.1480
_refine_ls_wR_factor_ref 0.2002
_reflns_Friedel_coverage 0.000
_reflns_number_gt 2191
_reflns_number_total 5210
_reflns_threshold_expression 'I > 2\s(I)'
_cod_data_source_file d4sc08499c2.cif
_cod_data_source_block a24010901a0411_4_473_00_auto
_cod_database_code 1575041
_shelx_shelxl_version_number 2019/2
_shelx_space_group_comment
;
The symmetry employed for this shelxl refinement is uniquely defined
by the following loop, which should always be used as a source of
symmetry information in preference to the above space-group names.
They are only intended as comments.
;
_olex2_refinement_description
;
1. Restrained distances
 N007-H007
 0.83 with sigma of 0.01
2.a Secondary CH2 refined with riding coordinates:
 C00A(H00A,H00C), C00C(H00D,H00G), C00D(H00I,H00J), C00J(H00V,H00W)
2.b Aromatic/amide H refined with riding coordinates:
 C00E(H00E), C00N(H00N), C00Q(H00Q), C00R(H00R), C00F(H00F), C00B(H00B),
 C00P(H00P), C00M(H00M), C00L(H00L), C00H(H00H), C00I(H00K), C00O(H00O),
 C00T(H00T), C00S(H00S), C00K(H00U)
2.c Fitted hexagon refined as free rotating group:
 C2(C00E,C00N,C00Q,C00R,C00F), C1(C00B,C00P,C00M,C00L,C00H), C00G(C00I,C00O,
 C00T,C00S,C00K)
2.d Idealised Me refined as rotating group:
 C00U(H00X,H00Y,H), C00V(H00Z,HA,HB)
;
_olex2_submission_special_instructions 'No special instructions were received'
_oxdiff_exptl_absorpt_empirical_details
;
Empirical correction (ABSPACK) includes:
- Absorption correction using spherical harmonics
- Frame scaling
- Detector area scaling
;

loop_
_space_group_symop_operation_xyz
'x, y, z'
'-x+1/2, y+1/2, -z+1/2'
'-x, -y, -z'
'x-1/2, -y-1/2, z-1/2'

loop_
_atom_site_label
_atom_site_type_symbol
_atom_site_fract_x
_atom_site_fract_y
_atom_site_fract_z
_atom_site_U_iso_or_equiv
_atom_site_adp_type
_atom_site_occupancy
_atom_site_site_symmetry_order
_atom_site_calc_flag
_atom_site_refinement_flags_posn
_atom_site_refinement_flags_adp
_atom_site_refinement_flags_occupancy
_atom_site_disorder_assembly
_atom_site_disorder_group
Br01 Br 0.15145(8) 0.22590(10) 0.71967(5) 0.1072(5) Uani 1 1 d . . . . .
Br02 Br 0.12940(10) 0.34622(12) 0.51624(6) 0.1292(5) Uani 1 1 d . . . . .
Mn03 Mn 0.22165(11) 0.20746(13) 0.60257(7) 0.0859(5) Uani 1 1 d . . . . .
Br04 Br 0.41025(10) 0.25316(15) 0.63073(7) 0.1565(7) Uani 1 1 d . . . . .
Br5 Br 0.19063(14) 0.01601(12) 0.56399(7) 0.1588(7) Uani 1 1 d . . . . .
P006 P 0.67937(18) 0.5496(2) 0.82119(12) 0.0736(7) Uani 1 1 d . . . . .
N007 N 0.3666(7) 0.1368(9) 0.8220(5) 0.095(2) Uani 1 1 d D . . . .
C2 C 0.7986(4) 0.4756(5) 0.8379(4) 0.072(2) Uani 1 1 d G . . . .
C00E C 0.8413(6) 0.4344(6) 0.7809(3) 0.097(3) Uani 1 1 d G . . . .
H00E H 0.805606 0.442395 0.733203 0.116 Uiso 1 1 calc R U . . .
C00N C 0.9372(6) 0.3812(6) 0.7952(5) 0.112(4) Uani 1 1 d G . . . .
H00N H 0.965785 0.353588 0.757110 0.134 Uiso 1 1 calc R U . . .
C00Q C 0.9905(4) 0.3692(5) 0.8666(6) 0.114(4) Uani 1 1 d G . . . .
H00Q H 1.054753 0.333621 0.876134 0.137 Uiso 1 1 calc R U . . .
C00R C 0.9479(6) 0.4105(6) 0.9235(4) 0.117(4) Uani 1 1 d G . . . .
H00R H 0.983544 0.402461 0.971252 0.140 Uiso 1 1 calc R U . . .
C00F C 0.8519(6) 0.4637(6) 0.9092(3) 0.095(3) Uani 1 1 d G . . . .
H00F H 0.823366 0.491269 0.947347 0.114 Uiso 1 1 calc R U . . .
C1 C 0.7029(6) 0.6766(4) 0.8666(3) 0.068(2) Uani 1 1 d G . . . .
C00B C 0.6206(4) 0.7313(7) 0.8884(3) 0.098(3) Uani 1 1 d G . . . .
H00B H 0.554402 0.699870 0.881229 0.117 Uiso 1 1 calc R U . . .
C00P C 0.6372(7) 0.8330(7) 0.9208(3) 0.115(4) Uani 1 1 d G . . . .
H00P H 0.582131 0.869565 0.935307 0.138 Uiso 1 1 calc R U . . .
C00M C 0.7361(8) 0.8800(4) 0.9314(3) 0.103(3) Uani 1 1 d G . . . .
H00M H 0.747202 0.947995 0.953109 0.123 Uiso 1 1 calc R U . . .
C00L C 0.8184(6) 0.8253(6) 0.9097(4) 0.104(3) Uani 1 1 d G . . . .
H00L H 0.884546 0.856729 0.916833 0.125 Uiso 1 1 calc R U . . .
C00H C 0.8018(5) 0.7236(6) 0.8773(4) 0.093(3) Uani 1 1 d G . . . .
H00H H 0.856820 0.687033 0.862755 0.112 Uiso 1 1 calc R U . . .
C00A C 0.5796(7) 0.4773(8) 0.8542(5) 0.084(3) Uani 1 1 d . . . . .
H00A H 0.592570 0.482987 0.906804 0.101 Uiso 1 1 calc R U . . .
H00C H 0.512770 0.511813 0.835637 0.101 Uiso 1 1 calc R U . . .
C00C C 0.4719(7) 0.3061(8) 0.8442(5) 0.092(3) Uani 1 1 d . . . . .
H00D H 0.464265 0.316071 0.894290 0.110 Uiso 1 1 calc R U . . .
H00G H 0.413279 0.341620 0.813109 0.110 Uiso 1 1 calc R U . . .
C00D C 0.4702(7) 0.1891(8) 0.8271(5) 0.087(3) Uani 1 1 d . . . . .
H00I H 0.520165 0.152399 0.864420 0.105 Uiso 1 1 calc R U . . .
H00J H 0.493249 0.179321 0.781246 0.105 Uiso 1 1 calc R U . . .
C00G C 0.6390(6) 0.5748(5) 0.7259(3) 0.077(3) Uani 1 1 d G . . . .
C00I C 0.5415(5) 0.5404(5) 0.6889(4) 0.096(3) Uani 1 1 d G . . . .
H00K H 0.496686 0.503369 0.713587 0.116 Uiso 1 1 calc R U . . .
C00O C 0.5110(5) 0.5613(6) 0.6149(4) 0.121(4) Uani 1 1 d G . . . .
H00O H 0.445763 0.538287 0.590152 0.145 Uiso 1 1 calc R U . . .
C00T C 0.5779(8) 0.6166(6) 0.5780(3) 0.129(5) Uani 1 1 d G . . . .
H00T H 0.557532 0.630616 0.528515 0.155 Uiso 1 1 calc R U . . .
C00S C 0.6754(7) 0.6510(5) 0.6150(5) 0.106(3) Uani 1 1 d G . . . .
H00S H 0.720224 0.688028 0.590313 0.127 Uiso 1 1 calc R U . . .
C00K C 0.7059(5) 0.6301(5) 0.6890(4) 0.096(3) Uani 1 1 d G . . . .
H00U H 0.771149 0.653111 0.713749 0.115 Uiso 1 1 calc R U . . .
C00J C 0.5717(7) 0.3570(8) 0.8332(5) 0.091(3) Uani 1 1 d . . . . .
H00V H 0.577192 0.349747 0.782483 0.109 Uiso 1 1 calc R U . . .
H00W H 0.630087 0.318191 0.862131 0.109 Uiso 1 1 calc R U . . .
C00U C 0.3615(10) 0.0251(10) 0.7935(7) 0.149(5) Uani 1 1 d . . . . .
H00X H 0.381721 0.024763 0.746803 0.223 Uiso 1 1 calc R U . . .
H00Y H 0.291271 -0.001854 0.788597 0.223 Uiso 1 1 calc R U . . .
H H 0.408224 -0.020420 0.826463 0.223 Uiso 1 1 calc R U . . .
C00V C 0.3269(9) 0.1439(11) 0.8913(6) 0.148(5) Uani 1 1 d . . . . .
H00Z H 0.375284 0.108691 0.929380 0.221 Uiso 1 1 calc R U . . .
HA H 0.259887 0.108876 0.885490 0.221 Uiso 1 1 calc R U . . .
HB H 0.319869 0.218848 0.903755 0.221 Uiso 1 1 calc R U . . .
H007 H 0.327(5) 0.179(5) 0.796(4) 0.08(3) Uiso 1 1 d D . . . .

loop_
_atom_site_aniso_label
_atom_site_aniso_U_11
_atom_site_aniso_U_22
_atom_site_aniso_U_33
_atom_site_aniso_U_23
_atom_site_aniso_U_13
_atom_site_aniso_U_12
Br01 0.0866(8) 0.1613(12) 0.0789(7) 0.0051(7) 0.0286(5) 0.0276(7)
Br02 0.1342(11) 0.1637(13) 0.0892(8) 0.0238(8) 0.0202(7) 0.0220(9)
Mn03 0.0748(10) 0.1134(13) 0.0716(9) -0.0005(9) 0.0191(7) -0.0092(9)
Br04 0.0847(9) 0.2476(18) 0.1354(11) 0.0084(11) 0.0166(8) -0.0488(10)
Br5 0.2242(17) 0.1325(12) 0.1318(11) -0.0261(9) 0.0641(10) -0.0560(12)
P006 0.0609(15) 0.0904(19) 0.0733(15) -0.0113(14) 0.0223(12) -0.0030(14)
N007 0.084(7) 0.094(8) 0.100(7) 0.019(6) 0.003(6) -0.007(6)
C2 0.077(6) 0.071(6) 0.074(6) -0.016(5) 0.028(5) -0.014(5)
C00E 0.091(8) 0.099(8) 0.104(8) 0.003(7) 0.028(6) 0.019(6)
C00N 0.116(10) 0.103(9) 0.127(10) -0.016(8) 0.053(8) 0.015(8)
C00Q 0.085(8) 0.098(9) 0.162(11) -0.024(9) 0.030(9) 0.010(7)
C00R 0.098(9) 0.113(10) 0.122(9) -0.017(8) -0.019(7) 0.028(7)
C00F 0.094(8) 0.105(8) 0.079(7) -0.017(6) 0.004(6) 0.015(7)
C1 0.067(6) 0.072(6) 0.070(5) -0.006(5) 0.024(5) 0.007(5)
C00B 0.083(8) 0.112(9) 0.098(7) -0.029(7) 0.018(6) -0.005(7)
C00P 0.121(11) 0.121(11) 0.105(8) -0.014(8) 0.026(7) 0.002(8)
C00M 0.139(10) 0.076(8) 0.103(7) -0.016(6) 0.049(8) 0.000(9)
C00L 0.097(9) 0.093(9) 0.123(8) -0.013(7) 0.024(7) -0.026(7)
C00H 0.069(7) 0.080(8) 0.133(8) -0.015(7) 0.024(6) -0.007(6)
C00A 0.078(7) 0.097(8) 0.079(6) 0.008(6) 0.021(5) 0.001(6)
C00C 0.084(7) 0.083(8) 0.110(7) 0.009(7) 0.022(6) -0.014(6)
C00D 0.074(7) 0.093(9) 0.092(7) 0.019(6) 0.008(5) -0.014(6)
C00G 0.083(7) 0.081(7) 0.066(5) -0.015(5) 0.013(5) 0.013(6)
C00I 0.095(8) 0.109(8) 0.086(7) -0.008(7) 0.020(6) 0.001(7)
C00O 0.118(10) 0.126(11) 0.105(9) 0.004(8) -0.011(8) 0.037(8)
C00T 0.181(14) 0.114(11) 0.083(8) -0.006(7) 0.004(9) 0.033(10)
C00S 0.126(10) 0.104(9) 0.098(8) 0.008(7) 0.047(7) 0.002(8)
C00K 0.114(9) 0.085(8) 0.093(7) -0.006(6) 0.033(7) -0.006(6)
C00J 0.094(8) 0.078(7) 0.104(7) 0.008(6) 0.026(6) 0.010(6)
C00U 0.146(11) 0.088(9) 0.201(14) 0.001(9) 0.006(9) -0.011(8)
C00V 0.139(10) 0.206(14) 0.110(9) 0.017(9) 0.053(8) -0.061(10)

loop_
_atom_type_symbol
_atom_type_description
_atom_type_scat_dispersion_real
_atom_type_scat_dispersion_imag
_atom_type_scat_source
C C 0.0033 0.0016 'International Tables Vol C Tables 4.2.6.8 and 6.1.1.4'
H H 0.0000 0.0000 'International Tables Vol C Tables 4.2.6.8 and 6.1.1.4'
Br Br -0.2901 2.4595 'International Tables Vol C Tables 4.2.6.8 and 6.1.1.4'
Mn Mn 0.3368 0.7283 'International Tables Vol C Tables 4.2.6.8 and 6.1.1.4'
N N 0.0061 0.0033 'International Tables Vol C Tables 4.2.6.8 and 6.1.1.4'
P P 0.1023 0.0942 'International Tables Vol C Tables 4.2.6.8 and 6.1.1.4'

loop_
_geom_angle_atom_site_label_1
_geom_angle_atom_site_label_2
_geom_angle_atom_site_label_3
_geom_angle
_geom_angle_site_symmetry_1
_geom_angle_site_symmetry_3
_geom_angle_publ_flag
Br02 Mn03 Br01 106.86(7) . . ?
Br04 Mn03 Br01 107.53(6) . . ?
Br04 Mn03 Br02 108.46(7) . . ?
Br04 Mn03 Br5 112.23(8) . . ?
Br5 Mn03 Br01 105.75(7) . . ?
Br5 Mn03 Br02 115.55(7) . . ?
C2 P006 C1 107.6(3) . . ?
C2 P006 C00A 110.7(4) . . ?
C2 P006 C00G 110.2(3) . . ?
C1 P006 C00A 110.1(4) . . ?
C1 P006 C00G 108.4(3) . . ?
C00A P006 C00G 109.8(4) . . ?
C00D N007 C00V 112.4(8) . . ?
C00D N007 H007 103(6) . . ?
C00U N007 C00D 114.0(9) . . ?
C00U N007 C00V 111.9(10) . . ?
C00U N007 H007 113(6) . . ?
C00V N007 H007 101(6) . . ?
C00E C2 P006 121.1(5) . . ?
C00E C2 C00F 120.0 . . ?
C00F C2 P006 118.9(5) . . ?
C2 C00E H00E 120.0 . . ?
C00N C00E C2 120.0 . . ?
C00N C00E H00E 120.0 . . ?
C00E C00N H00N 120.0 . . ?
C00Q C00N C00E 120.0 . . ?
C00Q C00N H00N 120.0 . . ?
C00N C00Q H00Q 120.0 . . ?
C00N C00Q C00R 120.0 . . ?
C00R C00Q H00Q 120.0 . . ?
C00Q C00R H00R 120.0 . . ?
C00F C00R C00Q 120.0 . . ?
C00F C00R H00R 120.0 . . ?
C2 C00F H00F 120.0 . . ?
C00R C00F C2 120.0 . . ?
C00R C00F H00F 120.0 . . ?
C00B C1 P006 119.6(5) . . ?
C00B C1 C00H 120.0 . . ?
C00H C1 P006 120.3(5) . . ?
C1 C00B H00B 120.0 . . ?
C1 C00B C00P 120.0 . . ?
C00P C00B H00B 120.0 . . ?
C00B C00P H00P 120.0 . . ?
C00M C00P C00B 120.0 . . ?
C00M C00P H00P 120.0 . . ?
C00P C00M H00M 120.0 . . ?
C00L C00M C00P 120.0 . . ?
C00L C00M H00M 120.0 . . ?
C00M C00L H00L 120.0 . . ?
C00M C00L C00H 120.0 . . ?
C00H C00L H00L 120.0 . . ?
C1 C00H H00H 120.0 . . ?
C00L C00H C1 120.0 . . ?
C00L C00H H00H 120.0 . . ?
P006 C00A H00A 108.7 . . ?
P006 C00A H00C 108.7 . . ?
H00A C00A H00C 107.6 . . ?
C00J C00A P006 114.3(7) . . ?
C00J C00A H00A 108.7 . . ?
C00J C00A H00C 108.7 . . ?
H00D C00C H00G 108.0 . . ?
C00D C00C H00D 109.5 . . ?
C00D C00C H00G 109.5 . . ?
C00D C00C C00J 110.9(8) . . ?
C00J C00C H00D 109.5 . . ?
C00J C00C H00G 109.5 . . ?
N007 C00D H00I 108.6 . . ?
N007 C00D H00J 108.6 . . ?
C00C C00D N007 114.5(9) . . ?
C00C C00D H00I 108.6 . . ?
C00C C00D H00J 108.6 . . ?
H00I C00D H00J 107.6 . . ?
C00I C00G P006 120.7(5) . . ?
C00I C00G C00K 120.0 . . ?
C00K C00G P006 119.3(5) . . ?
C00G C00I H00K 120.0 . . ?
C00G C00I C00O 120.0 . . ?
C00O C00I H00K 120.0 . . ?
C00I C00O H00O 120.0 . . ?
C00T C00O C00I 120.0 . . ?
C00T C00O H00O 120.0 . . ?
C00O C00T H00T 120.0 . . ?
C00O C00T C00S 120.0 . . ?
C00S C00T H00T 120.0 . . ?
C00T C00S H00S 120.0 . . ?
C00T C00S C00K 120.0 . . ?
C00K C00S H00S 120.0 . . ?
C00G C00K H00U 120.0 . . ?
C00S C00K C00G 120.0 . . ?
C00S C00K H00U 120.0 . . ?
C00A C00J H00V 109.0 . . ?
C00A C00J H00W 109.0 . . ?
C00C C00J C00A 112.8(8) . . ?
C00C C00J H00V 109.0 . . ?
C00C C00J H00W 109.0 . . ?
H00V C00J H00W 107.8 . . ?
N007 C00U H00X 109.5 . . ?
N007 C00U H00Y 109.5 . . ?
N007 C00U H 109.5 . . ?
H00X C00U H00Y 109.5 . . ?
H00X C00U H 109.5 . . ?
H00Y C00U H 109.5 . . ?
N007 C00V H00Z 109.5 . . ?
N007 C00V HA 109.5 . . ?
N007 C00V HB 109.5 . . ?
H00Z C00V HA 109.5 . . ?
H00Z C00V HB 109.5 . . ?
HA C00V HB 109.5 . . ?

loop_
_geom_bond_atom_site_label_1
_geom_bond_atom_site_label_2
_geom_bond_distance
_geom_bond_site_symmetry_2
_geom_bond_publ_flag
Br01 Mn03 2.5422(16) . ?
Br02 Mn03 2.4963(18) . ?
Mn03 Br04 2.4741(18) . ?
Mn03 Br5 2.476(2) . ?
P006 C2 1.774(6) . ?
P006 C1 1.779(6) . ?
P006 C00A 1.779(8) . ?
P006 C00G 1.788(5) . ?
N007 C00D 1.481(11) . ?
N007 C00U 1.472(13) . ?
N007 C00V 1.489(12) . ?
N007 H007 0.829(10) . ?
C2 C00E 1.3900 . ?
C2 C00F 1.3900 . ?
C00E H00E 0.9300 . ?
C00E C00N 1.3900 . ?
C00N H00N 0.9300 . ?
C00N C00Q 1.3900 . ?
C00Q H00Q 0.9300 . ?
C00Q C00R 1.3900 . ?
C00R H00R 0.9300 . ?
C00R C00F 1.3900 . ?
C00F H00F 0.9300 . ?
C1 C00B 1.3900 . ?
C1 C00H 1.3900 . ?
C00B H00B 0.9300 . ?
C00B C00P 1.3900 . ?
C00P H00P 0.9300 . ?
C00P C00M 1.3900 . ?
C00M H00M 0.9300 . ?
C00M C00L 1.3900 . ?
C00L H00L 0.9300 . ?
C00L C00H 1.3900 . ?
C00H H00H 0.9300 . ?
C00A H00A 0.9700 . ?
C00A H00C 0.9700 . ?
C00A C00J 1.532(11) . ?
C00C H00D 0.9700 . ?
C00C H00G 0.9700 . ?
C00C C00D 1.475(12) . ?
C00C C00J 1.491(11) . ?
C00D H00I 0.9700 . ?
C00D H00J 0.9700 . ?
C00G C00I 1.3900 . ?
C00G C00K 1.3900 . ?
C00I H00K 0.9300 . ?
C00I C00O 1.3900 . ?
C00O H00O 0.9300 . ?
C00O C00T 1.3900 . ?
C00T H00T 0.9300 . ?
C00T C00S 1.3900 . ?
C00S H00S 0.9300 . ?
C00S C00K 1.3900 . ?
C00K H00U 0.9300 . ?
C00J H00V 0.9700 . ?
C00J H00W 0.9700 . ?
C00U H00X 0.9600 . ?
C00U H00Y 0.9600 . ?
C00U H 0.9600 . ?
C00V H00Z 0.9600 . ?
C00V HA 0.9600 . ?
C00V HB 0.9600 . ?

loop_
_geom_torsion_atom_site_label_1
_geom_torsion_atom_site_label_2
_geom_torsion_atom_site_label_3
_geom_torsion_atom_site_label_4
_geom_torsion
_geom_torsion_site_symmetry_1
_geom_torsion_site_symmetry_2
_geom_torsion_site_symmetry_3
_geom_torsion_site_symmetry_4
_geom_torsion_publ_flag
P006 C2 C00E C00N 177.0(5) . . . . ?
P006 C2 C00F C00R -177.0(5) . . . . ?
P006 C1 C00B C00P -176.9(4) . . . . ?
P006 C1 C00H C00L 176.9(4) . . . . ?
P006 C00A C00J C00C -164.9(6) . . . . ?
P006 C00G C00I C00O 179.5(5) . . . . ?
P006 C00G C00K C00S -179.5(5) . . . . ?
C2 P006 C1 C00B -153.9(4) . . . . ?
C2 P006 C1 C00H 29.2(4) . . . . ?
C2 P006 C00A C00J -46.8(8) . . . . ?
C2 P006 C00G C00I 122.9(4) . . . . ?
C2 P006 C00G C00K -57.5(4) . . . . ?
C2 C00E C00N C00Q 0.0 . . . . ?
C00E C2 C00F C00R 0.0 . . . . ?
C00E C00N C00Q C00R 0.0 . . . . ?
C00N C00Q C00R C00F 0.0 . . . . ?
C00Q C00R C00F C2 0.0 . . . . ?
C00F C2 C00E C00N 0.0 . . . . ?
C1 P006 C2 C00E -125.6(4) . . . . ?
C1 P006 C2 C00F 51.4(4) . . . . ?
C1 P006 C00A C00J -165.6(6) . . . . ?
C1 P006 C00G C00I -119.5(4) . . . . ?
C1 P006 C00G C00K 60.0(5) . . . . ?
C1 C00B C00P C00M 0.0 . . . . ?
C00B C1 C00H C00L 0.0 . . . . ?
C00B C00P C00M C00L 0.0 . . . . ?
C00P C00M C00L C00H 0.0 . . . . ?
C00M C00L C00H C1 0.0 . . . . ?
C00H C1 C00B C00P 0.0 . . . . ?
C00A P006 C2 C00E 114.1(5) . . . . ?
C00A P006 C2 C00F -68.9(5) . . . . ?
C00A P006 C1 C00B -33.1(5) . . . . ?
C00A P006 C1 C00H 149.9(4) . . . . ?
C00A P006 C00G C00I 0.8(5) . . . . ?
C00A P006 C00G C00K -179.7(4) . . . . ?
C00D C00C C00J C00A -176.9(8) . . . . ?
C00G P006 C2 C00E -7.6(5) . . . . ?
C00G P006 C2 C00F 169.4(4) . . . . ?
C00G P006 C1 C00B 87.0(4) . . . . ?
C00G P006 C1 C00H -89.9(4) . . . . ?
C00G P006 C00A C00J 75.1(7) . . . . ?
C00G C00I C00O C00T 0.0 . . . . ?
C00I C00G C00K C00S 0.0 . . . . ?
C00I C00O C00T C00S 0.0 . . . . ?
C00O C00T C00S C00K 0.0 . . . . ?
C00T C00S C00K C00G 0.0 . . . . ?
C00K C00G C00I C00O 0.0 . . . . ?
C00J C00C C00D N007 -168.2(8) . . . . ?
C00U N007 C00D C00C 170.6(9) . . . . ?
C00V N007 C00D C00C -60.7(12) . . . . ?
